data_4118181
loop_
_publ_author_name
'Zhanjie Li'
'Brendan T. Parr'
'Huw M. L. Davies'

_publ_section_title
;
 Highly Stereoselective C-C Bond Formation by Rhodium-Catalyzed Tandem
 Ylide Formation/[2,3]-Sigmatropic Rearrangement between Donor/Acceptor
 Carbenoids and Chiral Allylic Alcohols
;
_journal_name_full 'Journal of the American Chemical Society'
_journal_page_first 10942
_journal_page_last 10946
_journal_paper_doi 10.1021/ja303023n
_journal_volume 134
_journal_year 2012
_chemical_absolute_configuration ad
_chemical_formula_moiety 'C21 H28 O3'
_chemical_formula_sum 'C21 H28 O3'
_chemical_formula_weight 328.43
_chemical_name_systematic
; 
 ? 
;
_space_group_IT_number 1
_symmetry_cell_setting triclinic
_symmetry_space_group_name_Hall 'P 1'
_symmetry_space_group_name_H-M 'P 1'
_atom_sites_solution_hydrogens geom
_atom_sites_solution_primary direct
_atom_sites_solution_secondary difmap
_audit_creation_method SHELXL-97
_cell_angle_alpha 116.623(5)
_cell_angle_beta 94.611(6)
_cell_angle_gamma 90.704(4)
_cell_formula_units_Z 1
_cell_length_a 5.5849(4)
_cell_length_b 9.4558(6)
_cell_length_c 9.9361(7)
_cell_measurement_reflns_used 1784
_cell_measurement_temperature 173(2)
_cell_measurement_theta_max 67.45
_cell_measurement_theta_min 5.00
_cell_volume 466.88(6)
_computing_cell_refinement 'Bruker SAINT'
_computing_data_collection 'Bruker APEX2'
_computing_data_reduction 'Bruker SAINT'
_computing_molecular_graphics 'Bruker SHELXTL'
_computing_publication_material 'Bruker SHELXTL'
_computing_structure_refinement 'SHELXL-97 (Sheldrick, 1997)'
_computing_structure_solution 'SHELXS-97 (Sheldrick, 1990)'
_diffrn_ambient_temperature 173(2)
_diffrn_measured_fraction_theta_full 0.825
_diffrn_measured_fraction_theta_max 0.825
_diffrn_measurement_device_type 'Bruker APEX-II CCD'
_diffrn_measurement_method '\f and \w scans'
_diffrn_radiation_monochromator graphite
_diffrn_radiation_source 'fine-focus sealed tube'
_diffrn_radiation_type CuK\a
_diffrn_radiation_wavelength 1.54178
_diffrn_reflns_av_R_equivalents 0.0221
_diffrn_reflns_av_sigmaI/netI 0.0234
_diffrn_reflns_limit_h_max 6
_diffrn_reflns_limit_h_min -6
_diffrn_reflns_limit_k_max 11
_diffrn_reflns_limit_k_min -11
_diffrn_reflns_limit_l_max 11
_diffrn_reflns_limit_l_min -11
_diffrn_reflns_number 3568
_diffrn_reflns_theta_full 67.44
_diffrn_reflns_theta_max 67.44
_diffrn_reflns_theta_min 5.00
_diffrn_standards_number 0
_exptl_absorpt_coefficient_mu 0.604
_exptl_absorpt_correction_T_max 0.9477
_exptl_absorpt_correction_T_min 0.8637
_exptl_absorpt_correction_type multi-scan
_exptl_absorpt_process_details SADABS
_exptl_crystal_colour colourless
_exptl_crystal_density_diffrn 1.168
_exptl_crystal_description plate
_exptl_crystal_F_000 178
_exptl_crystal_size_max 0.25
_exptl_crystal_size_mid 0.18
_exptl_crystal_size_min 0.09
_refine_diff_density_max 0.200
_refine_diff_density_min -0.203
_refine_diff_density_rms 0.047
_refine_ls_abs_structure_details 'Flack H D (1983), Acta Cryst. A39, 876-881'
_refine_ls_abs_structure_Flack 0.0(3)
_refine_ls_extinction_method none
_refine_ls_goodness_of_fit_ref 1.048
_refine_ls_hydrogen_treatment constr
_refine_ls_matrix_type full
_refine_ls_number_parameters 217
_refine_ls_number_reflns 1969
_refine_ls_number_restraints 3
_refine_ls_restrained_S_all 1.047
_refine_ls_R_factor_all 0.0484
_refine_ls_R_factor_gt 0.0448
_refine_ls_shift/su_max 0.000
_refine_ls_shift/su_mean 0.000
_refine_ls_structure_factor_coef Fsqd
_refine_ls_weighting_details 'calc w=1/[\s^2^(Fo^2^)+(0.0870P)^2^+0.0500P] where P=(Fo^2^+2Fc^2^)/3'
_refine_ls_weighting_scheme calc
_refine_ls_wR_factor_gt 0.1175
_refine_ls_wR_factor_ref 0.1214
_reflns_number_gt 1841
_reflns_number_total 1969
_reflns_threshold_expression >2sigma(I)
_cod_data_source_file ja303023n_si_009.cif
_cod_data_source_block zl_xii_34
_cod_depositor_comments
;
The following automatic conversions were performed:

'_chemical_absolute_configuration' value 'AD' changed to 'ad'
according to the built-in table from CIF Core dictionary named
'cif_core.dic' version 2.4.1 from 2010-06-29.

Automatic conversion script
Id: cif_fix_values 1715 2011-07-08 13:25:40Z adriana 
;
_cod_database_code 4118181

loop_
_symmetry_equiv_pos_as_xyz
'x, y, z'

loop_
_atom_site_label
_atom_site_type_symbol
_atom_site_fract_x
_atom_site_fract_y
_atom_site_fract_z
_atom_site_U_iso_or_equiv
_atom_site_adp_type
_atom_site_occupancy
_atom_site_symmetry_multiplicity
_atom_site_calc_flag
_atom_site_refinement_flags
C1 C -0.2307(5) -0.9699(3) -0.4730(4) 0.0358(6) Uani 1 1 d .
H1A H -0.3799 -1.0273 -0.5188 0.043 Uiso 1 1 calc R
C2 C -0.0640(6) -1.0279(4) -0.3999(4) 0.0415(7) Uani 1 1 d .
H2A H -0.0996 -1.1257 -0.3984 0.050 Uiso 1 1 calc R
C3 C 0.1493(5) -0.9456(4) -0.3307(4) 0.0385(7) Uani 1 1 d .
H3A H 0.2609 -0.9853 -0.2804 0.046 Uiso 1 1 calc R
C4 C 0.2021(5) -0.8038(4) -0.3343(4) 0.0371(6) Uani 1 1 d .
H4A H 0.3504 -0.7461 -0.2863 0.044 Uiso 1 1 calc R
C5 C 0.0392(5) -0.7454(3) -0.4079(4) 0.0334(6) Uani 1 1 d .
H5A H 0.0773 -0.6481 -0.4097 0.040 Uiso 1 1 calc R
C6 C -0.1791(5) -0.8280(3) -0.4788(3) 0.0300(6) Uani 1 1 d .
C7 C -0.3563(5) -0.7712(3) -0.5591(3) 0.0295(6) Uani 1 1 d .
H7A H -0.5161 -0.8159 -0.5785 0.035 Uiso 1 1 calc R
C8 C -0.3141(4) -0.6641(3) -0.6066(3) 0.0291(6) Uani 1 1 d .
H8A H -0.1561 -0.6166 -0.5872 0.035 Uiso 1 1 calc R
C9 C -0.5058(4) -0.6134(3) -0.6907(3) 0.0290(6) Uani 1 1 d .
C10 C -0.5068(4) -0.4302(3) -0.6244(3) 0.0299(6) Uani 1 1 d .
H10A H -0.3450 -0.3890 -0.6316 0.036 Uiso 1 1 calc R
C11 C -0.6930(5) -0.3852(3) -0.7143(3) 0.0319(6) Uani 1 1 d .
H11A H -0.8563 -0.4093 -0.7084 0.038 Uiso 1 1 calc R
C12 C -0.6537(5) -0.3162(3) -0.8004(3) 0.0324(6) Uani 1 1 d .
H12A H -0.4917 -0.2922 -0.8091 0.039 Uiso 1 1 calc R
C13 C -0.8505(5) -0.2727(3) -0.8861(3) 0.0328(6) Uani 1 1 d .
H13A H -1.0065 -0.3183 -0.8758 0.039 Uiso 1 1 calc R
C14 C -0.8172(6) -0.3432(3) -1.0550(3) 0.0400(7) Uani 1 1 d .
H14A H -0.8075 -0.4595 -1.0968 0.048 Uiso 1 1 calc R
H14B H -0.6647 -0.2992 -1.0688 0.048 Uiso 1 1 calc R
C15 C -1.0283(6) -0.3052(4) -1.1404(4) 0.0467(8) Uani 1 1 d .
H15A H -0.9997 -0.3470 -1.2483 0.056 Uiso 1 1 calc R
H15B H -1.1784 -0.3582 -1.1348 0.056 Uiso 1 1 calc R
C16 C -1.0576(6) -0.1272(4) -1.0739(4) 0.0463(8) Uani 1 1 d .
H16A H -0.9165 -0.0762 -1.0922 0.056 Uiso 1 1 calc R
H16B H -1.2025 -0.1071 -1.1256 0.056 Uiso 1 1 calc R
C17 C -1.0812(5) -0.0540(4) -0.9054(4) 0.0406(7) Uani 1 1 d .
H17A H -1.2341 -0.0940 -0.8876 0.049 Uiso 1 1 calc R
H17B H -1.0859 0.0625 -0.8649 0.049 Uiso 1 1 calc R
C18 C -0.8694(5) -0.0939(3) -0.8215(4) 0.0369(7) Uani 1 1 d .
H18A H -0.7178 -0.0455 -0.8314 0.044 Uiso 1 1 calc R
H18B H -0.8928 -0.0490 -0.7127 0.044 Uiso 1 1 calc R
C19 C -0.5555(6) -0.3570(4) -0.4580(4) 0.0413(7) Uani 1 1 d .
H19A H -0.5565 -0.2416 -0.4177 0.062 Uiso 1 1 calc R
H19B H -0.4293 -0.3841 -0.4005 0.062 Uiso 1 1 calc R
H19C H -0.7121 -0.3984 -0.4492 0.062 Uiso 1 1 calc R
C20 C -0.4571(5) -0.6847(3) -0.8577(4) 0.0311(6) Uani 1 1 d .
C21 C -0.1845(6) -0.6927(4) -1.0283(4) 0.0442(7) Uani 1 1 d .
H21A H -0.0257 -0.6478 -1.0288 0.066 Uiso 1 1 calc R
H21B H -0.3050 -0.6621 -1.0863 0.066 Uiso 1 1 calc R
H21C H -0.1818 -0.8084 -1.0743 0.066 Uiso 1 1 calc R
O1 O -0.7369(3) -0.6737(2) -0.6853(3) 0.0360(5) Uani 1 1 d .
H1B H -0.7372 -0.7727 -0.7209 0.054 Uiso 1 1 calc R
O2 O -0.5972(4) -0.7755(3) -0.9582(3) 0.0494(6) Uani 1 1 d .
O3 O -0.2447(3) -0.6335(2) -0.8750(2) 0.0351(5) Uani 1 1 d .

loop_
_atom_site_aniso_label
_atom_site_aniso_U_11
_atom_site_aniso_U_22
_atom_site_aniso_U_33
_atom_site_aniso_U_23
_atom_site_aniso_U_13
_atom_site_aniso_U_12
C1 0.0442(14) 0.0300(14) 0.0378(17) 0.0193(13) 0.0045(13) 0.0042(12)
C2 0.0579(17) 0.0322(15) 0.0439(19) 0.0244(14) 0.0106(15) 0.0137(13)
C3 0.0476(15) 0.0379(15) 0.0347(17) 0.0198(14) 0.0070(13) 0.0189(13)
C4 0.0411(13) 0.0331(14) 0.0366(17) 0.0154(13) 0.0025(12) 0.0084(11)
C5 0.0379(13) 0.0286(13) 0.0366(17) 0.0172(12) 0.0032(12) 0.0047(11)
C6 0.0395(13) 0.0247(13) 0.0269(15) 0.0118(12) 0.0070(12) 0.0093(11)
C7 0.0311(11) 0.0276(13) 0.0297(15) 0.0130(11) 0.0017(11) 0.0053(10)
C8 0.0289(12) 0.0272(13) 0.0319(16) 0.0139(12) 0.0026(11) 0.0062(10)
C9 0.0253(11) 0.0300(14) 0.0343(16) 0.0176(12) -0.0009(11) 0.0025(10)
C10 0.0340(12) 0.0238(13) 0.0335(16) 0.0146(12) 0.0009(11) 0.0044(10)
C11 0.0331(12) 0.0283(13) 0.0372(17) 0.0173(12) 0.0031(11) 0.0075(10)
C12 0.0373(12) 0.0256(13) 0.0359(17) 0.0153(12) 0.0031(12) 0.0068(10)
C13 0.0367(12) 0.0280(14) 0.0382(17) 0.0190(13) 0.0028(12) 0.0055(10)
C14 0.0524(16) 0.0302(15) 0.0331(18) 0.0105(13) 0.0022(14) 0.0138(13)
C15 0.0589(17) 0.0449(19) 0.0335(18) 0.0163(15) -0.0035(15) 0.0121(15)
C16 0.0575(17) 0.0411(17) 0.049(2) 0.0295(17) -0.0017(16) 0.0089(14)
C17 0.0454(14) 0.0274(13) 0.052(2) 0.0209(14) -0.0006(14) 0.0102(12)
C18 0.0449(14) 0.0272(14) 0.0383(18) 0.0147(13) 0.0019(13) 0.0091(11)
C19 0.0511(15) 0.0359(15) 0.0370(18) 0.0162(14) 0.0046(14) 0.0132(13)
C20 0.0334(12) 0.0246(12) 0.0359(16) 0.0150(12) -0.0032(12) 0.0051(10)
C21 0.0518(16) 0.0493(18) 0.0299(17) 0.0158(14) 0.0079(14) 0.0065(14)
O1 0.0293(8) 0.0371(11) 0.0494(13) 0.0268(10) 0.0018(8) 0.0026(7)
O2 0.0480(12) 0.0514(14) 0.0375(14) 0.0117(11) -0.0048(11) -0.0063(10)
O3 0.0363(9) 0.0379(11) 0.0311(12) 0.0157(9) 0.0023(8) 0.0040(8)

loop_
_atom_type_symbol
_atom_type_description
_atom_type_scat_dispersion_real
_atom_type_scat_dispersion_imag
_atom_type_scat_source
C C 0.0181 0.0091 'International Tables Vol C Tables 4.2.6.8 and 6.1.1.4'
H H 0.0000 0.0000 'International Tables Vol C Tables 4.2.6.8 and 6.1.1.4'
O O 0.0492 0.0322 'International Tables Vol C Tables 4.2.6.8 and 6.1.1.4'

loop_
_geom_angle_atom_site_label_1
_geom_angle_atom_site_label_2
_geom_angle_atom_site_label_3
_geom_angle
C6 C1 C2 120.4(3)
C6 C1 H1A 119.8
C2 C1 H1A 119.8
C3 C2 C1 120.7(3)
C3 C2 H2A 119.6
C1 C2 H2A 119.6
C2 C3 C4 119.6(3)
C2 C3 H3A 120.2
C4 C3 H3A 120.2
C3 C4 C5 120.3(3)
C3 C4 H4A 119.8
C5 C4 H4A 119.8
C4 C5 C6 120.7(2)
C4 C5 H5A 119.7
C6 C5 H5A 119.7
C5 C6 C1 118.3(2)
C5 C6 C7 122.5(2)
C1 C6 C7 119.2(2)
C8 C7 C6 126.2(2)
C8 C7 H7A 116.9
C6 C7 H7A 116.9
C7 C8 C9 123.1(2)
C7 C8 H8A 118.4
C9 C8 H8A 118.4
O1 C9 C8 110.6(2)
O1 C9 C20 107.2(2)
C8 C9 C20 108.6(2)
O1 C9 C10 109.1(2)
C8 C9 C10 111.7(2)
C20 C9 C10 109.49(18)
C11 C10 C19 110.6(2)
C11 C10 C9 110.0(2)
C19 C10 C9 110.3(2)
C11 C10 H10A 108.6
C19 C10 H10A 108.6
C9 C10 H10A 108.6
C12 C11 C10 126.9(2)
C12 C11 H11A 116.5
C10 C11 H11A 116.5
C11 C12 C13 124.0(2)
C11 C12 H12A 118.0
C13 C12 H12A 118.0
C12 C13 C18 112.1(2)
C12 C13 C14 111.8(2)
C18 C13 C14 109.8(2)
C12 C13 H13A 107.7
C18 C13 H13A 107.7
C14 C13 H13A 107.7
C13 C14 C15 110.5(2)
C13 C14 H14A 109.5
C15 C14 H14A 109.5
C13 C14 H14B 109.5
C15 C14 H14B 109.5
H14A C14 H14B 108.1
C16 C15 C14 111.2(3)
C16 C15 H15A 109.4
C14 C15 H15A 109.4
C16 C15 H15B 109.4
C14 C15 H15B 109.4
H15A C15 H15B 108.0
C17 C16 C15 111.9(2)
C17 C16 H16A 109.2
C15 C16 H16A 109.2
C17 C16 H16B 109.2
C15 C16 H16B 109.2
H16A C16 H16B 107.9
C16 C17 C18 111.1(3)
C16 C17 H17A 109.4
C18 C17 H17A 109.4
C16 C17 H17B 109.4
C18 C17 H17B 109.4
H17A C17 H17B 108.0
C13 C18 C17 110.7(2)
C13 C18 H18A 109.5
C17 C18 H18A 109.5
C13 C18 H18B 109.5
C17 C18 H18B 109.5
H18A C18 H18B 108.1
C10 C19 H19A 109.5
C10 C19 H19B 109.5
H19A C19 H19B 109.5
C10 C19 H19C 109.5
H19A C19 H19C 109.5
H19B C19 H19C 109.5
O2 C20 O3 125.3(3)
O2 C20 C9 122.8(2)
O3 C20 C9 111.9(2)
O3 C21 H21A 109.5
O3 C21 H21B 109.5
H21A C21 H21B 109.5
O3 C21 H21C 109.5
H21A C21 H21C 109.5
H21B C21 H21C 109.5
C9 O1 H1B 109.5
C20 O3 C21 115.9(2)

loop_
_geom_bond_atom_site_label_1
_geom_bond_atom_site_label_2
_geom_bond_distance
C1 C6 1.396(4)
C1 C2 1.399(4)
C1 H1A 0.9500
C2 C3 1.365(5)
C2 H2A 0.9500
C3 C4 1.387(4)
C3 H3A 0.9500
C4 C5 1.390(4)
C4 H4A 0.9500
C5 C6 1.393(4)
C5 H5A 0.9500
C6 C7 1.475(4)
C7 C8 1.321(4)
C7 H7A 0.9500
C8 C9 1.517(3)
C8 H8A 0.9500
C9 O1 1.419(3)
C9 C20 1.535(4)
C9 C10 1.553(3)
C10 C11 1.504(3)
C10 C19 1.529(4)
C10 H10A 1.0000
C11 C12 1.317(4)
C11 H11A 0.9500
C12 C13 1.508(4)
C12 H12A 0.9500
C13 C18 1.524(4)
C13 C14 1.531(4)
C13 H13A 1.0000
C14 C15 1.537(4)
C14 H14A 0.9900
C14 H14B 0.9900
C15 C16 1.524(4)
C15 H15A 0.9900
C15 H15B 0.9900
C16 C17 1.516(5)
C16 H16A 0.9900
C16 H16B 0.9900
C17 C18 1.540(4)
C17 H17A 0.9900
C17 H17B 0.9900
C18 H18A 0.9900
C18 H18B 0.9900
C19 H19A 0.9800
C19 H19B 0.9800
C19 H19C 0.9800
C20 O2 1.198(4)
C20 O3 1.329(3)
C21 O3 1.439(4)
C21 H21A 0.9800
C21 H21B 0.9800
C21 H21C 0.9800
O1 H1B 0.8400

loop_
_geom_torsion_atom_site_label_1
_geom_torsion_atom_site_label_2
_geom_torsion_atom_site_label_3
_geom_torsion_atom_site_label_4
_geom_torsion
C6 C1 C2 C3 1.3(4)
C1 C2 C3 C4 -0.7(5)
C2 C3 C4 C5 0.0(5)
C3 C4 C5 C6 0.0(4)
C4 C5 C6 C1 0.6(4)
C4 C5 C6 C7 -179.5(3)
C2 C1 C6 C5 -1.2(4)
C2 C1 C6 C7 178.9(3)
C5 C6 C7 C8 17.8(4)
C1 C6 C7 C8 -162.3(3)
C6 C7 C8 C9 179.1(2)
C7 C8 C9 O1 10.7(4)
C7 C8 C9 C20 -106.7(3)
C7 C8 C9 C10 132.4(3)
O1 C9 C10 C11 -59.4(3)
C8 C9 C10 C11 178.0(2)
C20 C9 C10 C11 57.7(2)
O1 C9 C10 C19 62.8(3)
C8 C9 C10 C19 -59.8(3)
C20 C9 C10 C19 179.9(2)
C19 C10 C11 C12 124.9(3)
C9 C10 C11 C12 -113.0(3)
C10 C11 C12 C13 -179.2(3)
C11 C12 C13 C18 110.9(3)
C11 C12 C13 C14 -125.4(3)
C12 C13 C14 C15 176.6(2)
C18 C13 C14 C15 -58.3(3)
C13 C14 C15 C16 56.2(3)
C14 C15 C16 C17 -54.3(4)
C15 C16 C17 C18 54.3(4)
C12 C13 C18 C17 -176.6(2)
C14 C13 C18 C17 58.5(3)
C16 C17 C18 C13 -56.6(3)
O1 C9 C20 O2 -0.9(3)
C8 C9 C20 O2 118.7(3)
C10 C9 C20 O2 -119.1(3)
O1 C9 C20 O3 179.2(2)
C8 C9 C20 O3 -61.3(2)
C10 C9 C20 O3 60.9(2)
O2 C20 O3 C21 0.7(4)
C9 C20 O3 C21 -179.3(2)
